data_4069776
loop_
_publ_author_name
'Salem, Hiyam'
'Shimon, Linda J. W.'
'Diskin-Posner, Yael'
'Leitus, Gregory'
'Ben-David, Yehoshoa'
'Milstein, David'

_publ_section_title
;
 Formation of Stabletrans-Dihydride Ruthenium(II) and 16-Electron
 Ruthenium(0) Complexes Based on Phosphinite PONOP Pincer Ligands.
 Reactivity toward Water and Electrophiles
;
_journal_issue 16
_journal_name_full Organometallics
_journal_page_first 4791
_journal_paper_doi 10.1021/om9004077
_journal_volume 28
_journal_year 2009
_chemical_formula_moiety 'C23 H41 N O5 P2 Ru'
_chemical_formula_sum 'C23 H41 N O5 P2 Ru'
_chemical_formula_weight 574.58
_chemical_name_systematic
; 
 ? 
;
_space_group_IT_number 14
_symmetry_cell_setting monoclinic
_symmetry_space_group_name_Hall '-P 2ybc'
_symmetry_space_group_name_H-M 'P 1 21/c 1'
_atom_sites_solution_hydrogens geom
_atom_sites_solution_primary direct
_atom_sites_solution_secondary difmap
_audit_creation_method SHELXL-97
_cell_angle_alpha 90.00
_cell_angle_beta 95.006(2)
_cell_angle_gamma 90.00
_cell_formula_units_Z 4
_cell_length_a 14.7874(4)
_cell_length_b 9.2745(3)
_cell_length_c 19.7832(6)
_cell_measurement_reflns_used 40033
_cell_measurement_temperature 100(2)
_cell_measurement_theta_max 33.46
_cell_measurement_theta_min 2.43
_cell_volume 2702.83(14)
_computing_cell_refinement 'Bruker Apex2'
_computing_data_collection 'Bruker Apex2'
_computing_data_reduction 'Bruker Apex2'
_computing_structure_refinement 'SHELXL-97 (Sheldrick, 1997)'
_computing_structure_solution 'SHELXS-97 (Sheldrick, 1990)'
_diffrn_ambient_temperature 100(2)
_diffrn_measured_fraction_theta_full 0.983
_diffrn_measured_fraction_theta_max 0.983
_diffrn_measurement_device_type 'Bruker KappaApex2 CCD'
_diffrn_measurement_method 'phi and omega scans'
_diffrn_radiation_monochromator graphite
_diffrn_radiation_source 'fine-focus sealed tube'
_diffrn_radiation_type MoK\a
_diffrn_radiation_wavelength 0.71073
_diffrn_reflns_av_R_equivalents 0.0387
_diffrn_reflns_av_sigmaI/netI 0.0383
_diffrn_reflns_limit_h_max 22
_diffrn_reflns_limit_h_min -22
_diffrn_reflns_limit_k_max 14
_diffrn_reflns_limit_k_min -12
_diffrn_reflns_limit_l_max 30
_diffrn_reflns_limit_l_min -30
_diffrn_reflns_number 40033
_diffrn_reflns_theta_full 33.46
_diffrn_reflns_theta_max 33.46
_diffrn_reflns_theta_min 2.43
_exptl_absorpt_coefficient_mu 0.730
_exptl_absorpt_correction_T_max 0.9439
_exptl_absorpt_correction_T_min 0.8559
_exptl_absorpt_correction_type multi-scan
_exptl_absorpt_process_details 'Bruker Apex2'
_exptl_crystal_colour colourless
_exptl_crystal_density_diffrn 1.412
_exptl_crystal_density_method 'not measured'
_exptl_crystal_description plate
_exptl_crystal_F_000 1200
_exptl_crystal_size_max 0.22
_exptl_crystal_size_mid 0.18
_exptl_crystal_size_min 0.08
_refine_diff_density_max 1.006
_refine_diff_density_min -0.587
_refine_diff_density_rms 0.090
_refine_ls_extinction_method none
_refine_ls_goodness_of_fit_ref 1.011
_refine_ls_hydrogen_treatment mixed
_refine_ls_matrix_type full
_refine_ls_number_parameters 306
_refine_ls_number_reflns 10386
_refine_ls_number_restraints 0
_refine_ls_restrained_S_all 1.011
_refine_ls_R_factor_all 0.0420
_refine_ls_R_factor_gt 0.0291
_refine_ls_shift/su_max 0.005
_refine_ls_shift/su_mean 0.000
_refine_ls_structure_factor_coef Fsqd
_refine_ls_weighting_details 'calc w=1/[\s^2^(Fo^2^)+(0.0326P)^2^+0.8318P] where P=(Fo^2^+2Fc^2^)/3'
_refine_ls_weighting_scheme calc
_refine_ls_wR_factor_gt 0.0644
_refine_ls_wR_factor_ref 0.0699
_reflns_number_gt 8538
_reflns_number_total 10386
_reflns_threshold_expression >2sigma(I)
_cod_data_source_file om9004077_si_001.cif
_cod_data_source_block complex16
_cod_depositor_comments
;
The following automatic conversions were performed:

'_symmetry_cell_setting' value 'Monoclinic' changed to 'monoclinic'
according to /home/saulius/struct/CIF-dictionaries/cif_core.dic
dictionary named 'cif_core.dic' version 2.4.2 from 2011-04-26.

Automatic conversion script
Id: cif_fix_values 1715 2011-07-08 13:25:40Z adriana 
;
_cod_original_sg_symbol_H-M P2(1)/c
_cod_database_code 4069776

loop_
_symmetry_equiv_pos_as_xyz
'x, y, z'
'-x, y+1/2, -z+1/2'
'-x, -y, -z'
'x, -y-1/2, z-1/2'

loop_
_atom_site_label
_atom_site_type_symbol
_atom_site_fract_x
_atom_site_fract_y
_atom_site_fract_z
_atom_site_U_iso_or_equiv
_atom_site_adp_type
_atom_site_occupancy
_atom_site_symmetry_multiplicity
_atom_site_calc_flag
_atom_site_refinement_flags
Ru1 Ru 0.263119(7) 0.678032(12) 0.221401(5) 0.01011(3) Uani 1 1 d .
H1 H 0.2459(14) 0.513(2) 0.2152(10) 0.032(6) Uiso 1 1 d .
P2 P 0.32873(2) 0.61553(4) 0.333665(17) 0.01171(7) Uani 1 1 d .
P1 P 0.18210(2) 0.64978(4) 0.116389(17) 0.01146(7) Uani 1 1 d .
O1 O 0.27525(8) 1.01010(13) 0.24156(6) 0.0241(2) Uani 1 1 d .
O4 O 0.43991(8) 0.65816(13) 0.15802(6) 0.0228(2) Uani 1 1 d .
O5 O 0.27845(7) 0.69068(12) 0.39168(5) 0.0175(2) Uani 1 1 d .
H5 H 0.2346 0.7394 0.3742 0.026 Uiso 1 1 calc R
O2 O 0.14769(7) 0.82508(12) 0.34234(5) 0.0167(2) Uani 1 1 d .
O3 O 0.08549(7) 0.58311(11) 0.13936(5) 0.01467(19) Uani 1 1 d .
N1 N 0.12112(8) 0.68636(13) 0.24600(6) 0.0124(2) Uani 1 1 d .
C1 C 0.27109(10) 0.88893(17) 0.23485(7) 0.0157(3) Uani 1 1 d .
C2 C 0.09120(10) 0.75487(16) 0.30194(7) 0.0138(2) Uani 1 1 d .
C3 C -0.00231(10) 0.74950(16) 0.31270(7) 0.0168(3) Uani 1 1 d .
H3 H -0.0231 0.7941 0.3517 0.020 Uiso 1 1 calc R
C4 C -0.06286(10) 0.68077(16) 0.26745(8) 0.0176(3) Uani 1 1 d .
H4 H -0.1250 0.6746 0.2760 0.021 Uiso 1 1 calc R
C5 C -0.03357(10) 0.61954(16) 0.20856(7) 0.0164(3) Uani 1 1 d .
H5A H -0.0747 0.5734 0.1759 0.020 Uiso 1 1 calc R
C6 C 0.05739(9) 0.62928(15) 0.20021(7) 0.0131(2) Uani 1 1 d .
C7 C 0.21211(10) 0.50215(16) 0.05767(7) 0.0151(3) Uani 1 1 d .
C8 C 0.24665(11) 0.37026(17) 0.09998(8) 0.0194(3) Uani 1 1 d .
H8A H 0.2575 0.2899 0.0695 0.029 Uiso 1 1 calc R
H8B H 0.2010 0.3420 0.1305 0.029 Uiso 1 1 calc R
H8C H 0.3034 0.3952 0.1268 0.029 Uiso 1 1 calc R
C9 C 0.12974(11) 0.45169(19) 0.01068(8) 0.0228(3) Uani 1 1 d .
H9A H 0.1132 0.5266 -0.0231 0.034 Uiso 1 1 calc R
H9B H 0.0784 0.4337 0.0376 0.034 Uiso 1 1 calc R
H9C H 0.1452 0.3627 -0.0124 0.034 Uiso 1 1 calc R
C10 C 0.28800(11) 0.55316(18) 0.01513(7) 0.0202(3) Uani 1 1 d .
H10A H 0.3388 0.5904 0.0453 0.030 Uiso 1 1 calc R
H10B H 0.2648 0.6297 -0.0159 0.030 Uiso 1 1 calc R
H10C H 0.3089 0.4720 -0.0112 0.030 Uiso 1 1 calc R
C11 C 0.14621(10) 0.81788(16) 0.06819(7) 0.0148(2) Uani 1 1 d .
C12 C 0.23218(11) 0.90456(17) 0.05589(8) 0.0192(3) Uani 1 1 d .
H12A H 0.2675 0.8518 0.0243 0.029 Uiso 1 1 calc R
H12B H 0.2690 0.9181 0.0990 0.029 Uiso 1 1 calc R
H12C H 0.2147 0.9988 0.0366 0.029 Uiso 1 1 calc R
C13 C 0.08855(11) 0.90675(17) 0.11416(7) 0.0192(3) Uani 1 1 d .
H13A H 0.0773 1.0026 0.0944 0.029 Uiso 1 1 calc R
H13B H 0.1211 0.9164 0.1592 0.029 Uiso 1 1 calc R
H13C H 0.0305 0.8578 0.1181 0.029 Uiso 1 1 calc R
C14 C 0.08910(11) 0.79474(18) 0.00067(7) 0.0213(3) Uani 1 1 d .
H14A H 0.0375 0.7320 0.0079 0.032 Uiso 1 1 calc R
H14B H 0.1265 0.7494 -0.0319 0.032 Uiso 1 1 calc R
H14C H 0.0668 0.8879 -0.0172 0.032 Uiso 1 1 calc R
C15 C 0.37389(10) 0.66406(16) 0.18462(7) 0.0152(3) Uani 1 1 d .
C16 C 0.44920(10) 0.67556(16) 0.35717(7) 0.0155(3) Uani 1 1 d .
C17 C 0.47061(11) 0.68291(19) 0.43455(8) 0.0222(3) Uani 1 1 d .
H17A H 0.5289 0.7319 0.4451 0.033 Uiso 1 1 calc R
H17B H 0.4741 0.5850 0.4532 0.033 Uiso 1 1 calc R
H17C H 0.4225 0.7365 0.4547 0.033 Uiso 1 1 calc R
C18 C 0.45656(11) 0.83073(17) 0.33090(8) 0.0202(3) Uani 1 1 d .
H18A H 0.4097 0.8906 0.3491 0.030 Uiso 1 1 calc R
H18B H 0.4480 0.8308 0.2812 0.030 Uiso 1 1 calc R
H18C H 0.5167 0.8697 0.3457 0.030 Uiso 1 1 calc R
C19 C 0.52087(11) 0.58174(19) 0.32675(8) 0.0225(3) Uani 1 1 d .
H19A H 0.5058 0.5723 0.2777 0.034 Uiso 1 1 calc R
H19B H 0.5220 0.4860 0.3478 0.034 Uiso 1 1 calc R
H19C H 0.5807 0.6270 0.3353 0.034 Uiso 1 1 calc R
C20 C 0.31573(10) 0.41879(16) 0.35315(7) 0.0168(3) Uani 1 1 d .
C21 C 0.36027(12) 0.37741(18) 0.42349(8) 0.0224(3) Uani 1 1 d .
H21A H 0.3404 0.2806 0.4354 0.034 Uiso 1 1 calc R
H21B H 0.3424 0.4468 0.4572 0.034 Uiso 1 1 calc R
H21C H 0.4264 0.3785 0.4227 0.034 Uiso 1 1 calc R
C22 C 0.21268(11) 0.3936(2) 0.35326(9) 0.0248(3) Uani 1 1 d .
H22A H 0.2012 0.2919 0.3629 0.037 Uiso 1 1 calc R
H22B H 0.1826 0.4190 0.3087 0.037 Uiso 1 1 calc R
H22C H 0.1887 0.4540 0.3882 0.037 Uiso 1 1 calc R
C23 C 0.35371(12) 0.32060(17) 0.30001(8) 0.0235(3) Uani 1 1 d .
H23A H 0.4181 0.3423 0.2971 0.035 Uiso 1 1 calc R
H23B H 0.3203 0.3371 0.2557 0.035 Uiso 1 1 calc R
H23C H 0.3470 0.2196 0.3132 0.035 Uiso 1 1 calc R

loop_
_atom_site_aniso_label
_atom_site_aniso_U_11
_atom_site_aniso_U_22
_atom_site_aniso_U_33
_atom_site_aniso_U_23
_atom_site_aniso_U_13
_atom_site_aniso_U_12
Ru1 0.01027(5) 0.01041(5) 0.00957(5) -0.00039(4) 0.00045(3) -0.00025(4)
P2 0.01206(15) 0.01228(16) 0.01055(14) -0.00054(12) -0.00037(11) 0.00015(12)
P1 0.01208(15) 0.01241(16) 0.00979(14) -0.00078(12) 0.00033(11) -0.00011(12)
O1 0.0252(6) 0.0156(6) 0.0308(6) -0.0030(5) -0.0023(5) -0.0015(4)
O4 0.0166(5) 0.0290(6) 0.0235(5) -0.0031(5) 0.0052(4) -0.0007(4)
O5 0.0174(5) 0.0226(6) 0.0122(4) -0.0017(4) 0.0000(4) 0.0058(4)
O2 0.0176(5) 0.0186(5) 0.0135(4) -0.0039(4) -0.0009(4) 0.0030(4)
O3 0.0131(4) 0.0177(5) 0.0132(4) -0.0031(4) 0.0014(3) -0.0025(4)
N1 0.0125(5) 0.0137(6) 0.0110(5) 0.0001(4) 0.0015(4) 0.0005(4)
C1 0.0138(6) 0.0173(7) 0.0157(6) -0.0010(5) -0.0007(5) -0.0003(5)
C2 0.0157(6) 0.0134(6) 0.0125(5) 0.0018(5) 0.0024(5) 0.0026(5)
C3 0.0172(6) 0.0173(7) 0.0166(6) 0.0012(5) 0.0060(5) 0.0016(5)
C4 0.0133(6) 0.0167(7) 0.0235(7) 0.0038(6) 0.0056(5) -0.0004(5)
C5 0.0133(6) 0.0155(7) 0.0204(6) 0.0002(5) 0.0018(5) -0.0013(5)
C6 0.0140(6) 0.0114(6) 0.0139(5) 0.0002(5) 0.0012(5) 0.0005(5)
C7 0.0180(6) 0.0143(6) 0.0129(5) -0.0028(5) 0.0009(5) 0.0009(5)
C8 0.0258(8) 0.0145(7) 0.0184(6) -0.0023(5) 0.0040(6) 0.0019(6)
C9 0.0229(7) 0.0247(8) 0.0201(7) -0.0108(6) -0.0024(6) -0.0003(6)
C10 0.0237(7) 0.0215(8) 0.0162(6) -0.0018(5) 0.0072(5) 0.0019(6)
C11 0.0180(6) 0.0148(6) 0.0112(5) 0.0006(5) -0.0008(5) 0.0020(5)
C12 0.0237(7) 0.0170(7) 0.0172(6) 0.0030(5) 0.0027(5) -0.0011(6)
C13 0.0222(7) 0.0181(7) 0.0174(6) 0.0002(5) 0.0018(5) 0.0051(6)
C14 0.0240(7) 0.0241(8) 0.0148(6) -0.0005(6) -0.0044(5) 0.0037(6)
C15 0.0156(6) 0.0150(7) 0.0145(6) -0.0004(5) -0.0005(5) -0.0016(5)
C16 0.0143(6) 0.0166(7) 0.0148(6) 0.0005(5) -0.0027(5) -0.0008(5)
C17 0.0219(7) 0.0264(8) 0.0168(6) -0.0011(6) -0.0066(5) -0.0028(6)
C18 0.0195(7) 0.0183(7) 0.0221(7) -0.0003(6) -0.0029(5) -0.0046(6)
C19 0.0152(7) 0.0257(8) 0.0262(7) 0.0006(6) 0.0000(6) 0.0029(6)
C20 0.0198(7) 0.0147(7) 0.0151(6) 0.0021(5) -0.0027(5) -0.0025(5)
C21 0.0293(8) 0.0195(8) 0.0176(6) 0.0058(6) -0.0023(6) -0.0020(6)
C22 0.0230(8) 0.0258(9) 0.0251(8) 0.0062(6) -0.0015(6) -0.0093(6)
C23 0.0334(9) 0.0138(7) 0.0222(7) -0.0009(6) -0.0043(6) 0.0018(6)

loop_
_atom_type_symbol
_atom_type_description
_atom_type_scat_dispersion_real
_atom_type_scat_dispersion_imag
_atom_type_scat_source
C C 0.0033 0.0016 'International Tables Vol C Tables 4.2.6.8 and 6.1.1.4'
H H 0.0000 0.0000 'International Tables Vol C Tables 4.2.6.8 and 6.1.1.4'
N N 0.0061 0.0033 'International Tables Vol C Tables 4.2.6.8 and 6.1.1.4'
O O 0.0106 0.0060 'International Tables Vol C Tables 4.2.6.8 and 6.1.1.4'
P P 0.1023 0.0942 'International Tables Vol C Tables 4.2.6.8 and 6.1.1.4'
Ru Ru -1.2594 0.8363 'International Tables Vol C Tables 4.2.6.8 and 6.1.1.4'

loop_
_geom_angle_atom_site_label_1
_geom_angle_atom_site_label_2
_geom_angle_atom_site_label_3
_geom_angle
C15 Ru1 C1 94.46(6)
C15 Ru1 N1 169.50(5)
C1 Ru1 N1 88.99(5)
C15 Ru1 P1 92.61(4)
C1 Ru1 P1 104.62(4)
N1 Ru1 P1 76.92(3)
C15 Ru1 P2 92.65(4)
C1 Ru1 P2 95.70(4)
N1 Ru1 P2 96.88(3)
P1 Ru1 P2 158.533(14)
C15 Ru1 H1 92.5(8)
C1 Ru1 H1 173.0(7)
N1 Ru1 H1 84.2(8)
P1 Ru1 H1 75.5(7)
P2 Ru1 H1 83.5(7)
O5 P2 C20 102.47(7)
O5 P2 C16 100.64(6)
C20 P2 C16 110.35(7)
O5 P2 Ru1 112.62(4)
C20 P2 Ru1 112.44(4)
C16 P2 Ru1 116.81(5)
O3 P1 C7 98.86(6)
O3 P1 C11 103.69(6)
C7 P1 C11 111.30(6)
O3 P1 Ru1 100.76(4)
C7 P1 Ru1 120.38(5)
C11 P1 Ru1 117.47(5)
P2 O5 H5 109.5
C6 O3 P1 117.23(9)
C6 N1 C2 117.51(12)
C6 N1 Ru1 117.38(9)
C2 N1 Ru1 124.92(9)
O1 C1 Ru1 178.97(13)
O2 C2 N1 119.74(13)
O2 C2 C3 121.00(13)
N1 C2 C3 119.24(13)
C4 C3 C2 120.63(13)
C4 C3 H3 119.7
C2 C3 H3 119.7
C3 C4 C5 120.13(14)
C3 C4 H4 119.9
C5 C4 H4 119.9
C6 C5 C4 116.85(13)
C6 C5 H5A 121.6
C4 C5 H5A 121.6
N1 C6 C5 125.20(13)
N1 C6 O3 117.42(12)
C5 C6 O3 117.32(12)
C10 C7 C9 109.90(12)
C10 C7 C8 108.57(12)
C9 C7 C8 107.07(13)
C10 C7 P1 109.80(10)
C9 C7 P1 112.26(10)
C8 C7 P1 109.14(9)
C7 C8 H8A 109.5
C7 C8 H8B 109.5
H8A C8 H8B 109.5
C7 C8 H8C 109.5
H8A C8 H8C 109.5
H8B C8 H8C 109.5
C7 C9 H9A 109.5
C7 C9 H9B 109.5
H9A C9 H9B 109.5
C7 C9 H9C 109.5
H9A C9 H9C 109.5
H9B C9 H9C 109.5
C7 C10 H10A 109.5
C7 C10 H10B 109.5
H10A C10 H10B 109.5
C7 C10 H10C 109.5
H10A C10 H10C 109.5
H10B C10 H10C 109.5
C14 C11 C13 107.37(12)
C14 C11 C12 109.57(12)
C13 C11 C12 108.73(12)
C14 C11 P1 115.84(11)
C13 C11 P1 106.91(9)
C12 C11 P1 108.21(10)
C11 C12 H12A 109.5
C11 C12 H12B 109.5
H12A C12 H12B 109.5
C11 C12 H12C 109.5
H12A C12 H12C 109.5
H12B C12 H12C 109.5
C11 C13 H13A 109.5
C11 C13 H13B 109.5
H13A C13 H13B 109.5
C11 C13 H13C 109.5
H13A C13 H13C 109.5
H13B C13 H13C 109.5
C11 C14 H14A 109.5
C11 C14 H14B 109.5
H14A C14 H14B 109.5
C11 C14 H14C 109.5
H14A C14 H14C 109.5
H14B C14 H14C 109.5
O4 C15 Ru1 175.74(13)
C19 C16 C18 109.06(13)
C19 C16 C17 109.06(12)
C18 C16 C17 106.29(12)
C19 C16 P2 113.95(10)
C18 C16 P2 106.64(10)
C17 C16 P2 111.51(11)
C16 C17 H17A 109.5
C16 C17 H17B 109.5
H17A C17 H17B 109.5
C16 C17 H17C 109.5
H17A C17 H17C 109.5
H17B C17 H17C 109.5
C16 C18 H18A 109.5
C16 C18 H18B 109.5
H18A C18 H18B 109.5
C16 C18 H18C 109.5
H18A C18 H18C 109.5
H18B C18 H18C 109.5
C16 C19 H19A 109.5
C16 C19 H19B 109.5
H19A C19 H19B 109.5
C16 C19 H19C 109.5
H19A C19 H19C 109.5
H19B C19 H19C 109.5
C23 C20 C21 108.60(13)
C23 C20 C22 109.40(13)
C21 C20 C22 107.87(13)
C23 C20 P2 112.70(11)
C21 C20 P2 112.66(10)
C22 C20 P2 105.44(11)
C20 C21 H21A 109.5
C20 C21 H21B 109.5
H21A C21 H21B 109.5
C20 C21 H21C 109.5
H21A C21 H21C 109.5
H21B C21 H21C 109.5
C20 C22 H22A 109.5
C20 C22 H22B 109.5
H22A C22 H22B 109.5
C20 C22 H22C 109.5
H22A C22 H22C 109.5
H22B C22 H22C 109.5
C20 C23 H23A 109.5
C20 C23 H23B 109.5
H23A C23 H23B 109.5
C20 C23 H23C 109.5
H23A C23 H23C 109.5
H23B C23 H23C 109.5

loop_
_geom_bond_atom_site_label_1
_geom_bond_atom_site_label_2
_geom_bond_distance
Ru1 C15 1.8540(15)
Ru1 C1 1.9761(16)
Ru1 N1 2.1978(12)
Ru1 P1 2.3207(4)
Ru1 P2 2.4154(4)
Ru1 H1 1.56(2)
P2 O5 1.5828(11)
P2 C20 1.8783(15)
P2 C16 1.8855(15)
P1 O3 1.6562(11)
P1 C7 1.8738(14)
P1 C11 1.8796(14)
O1 C1 1.1326(19)
O4 C15 1.1501(18)
O5 H5 0.8400
O2 C2 1.2822(17)
O3 C6 1.3756(16)
N1 C6 1.3565(17)
N1 C2 1.3819(18)
C2 C3 1.418(2)
C3 C4 1.367(2)
C3 H3 0.9500
C4 C5 1.398(2)
C4 H4 0.9500
C5 C6 1.372(2)
C5 H5A 0.9500
C7 C10 1.535(2)
C7 C9 1.539(2)
C7 C8 1.544(2)
C8 H8A 0.9800
C8 H8B 0.9800
C8 H8C 0.9800
C9 H9A 0.9800
C9 H9B 0.9800
C9 H9C 0.9800
C10 H10A 0.9800
C10 H10B 0.9800
C10 H10C 0.9800
C11 C14 1.532(2)
C11 C13 1.539(2)
C11 C12 1.541(2)
C12 H12A 0.9800
C12 H12B 0.9800
C12 H12C 0.9800
C13 H13A 0.9800
C13 H13B 0.9800
C13 H13C 0.9800
C14 H14A 0.9800
C14 H14B 0.9800
C14 H14C 0.9800
C16 C19 1.534(2)
C16 C18 1.537(2)
C16 C17 1.538(2)
C17 H17A 0.9800
C17 H17B 0.9800
C17 H17C 0.9800
C18 H18A 0.9800
C18 H18B 0.9800
C18 H18C 0.9800
C19 H19A 0.9800
C19 H19B 0.9800
C19 H19C 0.9800
C20 C23 1.534(2)
C20 C21 1.535(2)
C20 C22 1.542(2)
C21 H21A 0.9800
C21 H21B 0.9800
C21 H21C 0.9800
C22 H22A 0.9800
C22 H22B 0.9800
C22 H22C 0.9800
C23 H23A 0.9800
C23 H23B 0.9800
C23 H23C 0.9800

loop_
_geom_torsion_atom_site_label_1
_geom_torsion_atom_site_label_2
_geom_torsion_atom_site_label_3
_geom_torsion_atom_site_label_4
_geom_torsion
C15 Ru1 P2 O5 148.32(7)
C1 Ru1 P2 O5 53.57(6)
N1 Ru1 P2 O5 -36.09(6)
P1 Ru1 P2 O5 -107.65(6)
C15 Ru1 P2 C20 -96.52(7)
C1 Ru1 P2 C20 168.74(7)
N1 Ru1 P2 C20 79.07(6)
P1 Ru1 P2 C20 7.52(7)
C15 Ru1 P2 C16 32.55(7)
C1 Ru1 P2 C16 -62.20(7)
N1 Ru1 P2 C16 -151.86(6)
P1 Ru1 P2 C16 136.59(6)
C15 Ru1 P1 O3 154.51(6)
C1 Ru1 P1 O3 -110.20(6)
N1 Ru1 P1 O3 -24.75(5)
P2 Ru1 P1 O3 50.47(6)
C15 Ru1 P1 C7 47.46(7)
C1 Ru1 P1 C7 142.76(7)
N1 Ru1 P1 C7 -131.80(6)
P2 Ru1 P1 C7 -56.58(7)
C15 Ru1 P1 C11 -93.74(7)
C1 Ru1 P1 C11 1.55(7)
N1 Ru1 P1 C11 87.00(6)
P2 Ru1 P1 C11 162.21(6)
C7 P1 O3 C6 156.46(10)
C11 P1 O3 C6 -88.93(10)
Ru1 P1 O3 C6 33.05(10)
C15 Ru1 N1 C6 16.1(4)
C1 Ru1 N1 C6 125.39(11)
P1 Ru1 N1 C6 20.12(9)
P2 Ru1 N1 C6 -139.00(10)
C15 Ru1 N1 C2 -158.7(3)
C1 Ru1 N1 C2 -49.42(11)
P1 Ru1 N1 C2 -154.69(11)
P2 Ru1 N1 C2 46.19(11)
C6 N1 C2 O2 -171.77(13)
Ru1 N1 C2 O2 3.03(18)
C6 N1 C2 C3 6.53(19)
Ru1 N1 C2 C3 -178.67(10)
O2 C2 C3 C4 176.55(14)
N1 C2 C3 C4 -1.7(2)
C2 C3 C4 C5 -2.4(2)
C3 C4 C5 C6 1.6(2)
C2 N1 C6 C5 -7.8(2)
Ru1 N1 C6 C5 176.99(12)
C2 N1 C6 O3 169.25(12)
Ru1 N1 C6 O3 -5.96(16)
C4 C5 C6 N1 3.7(2)
C4 C5 C6 O3 -173.34(13)
P1 O3 C6 N1 -20.60(16)
P1 O3 C6 C5 156.69(11)
O3 P1 C7 C10 166.17(10)
C11 P1 C7 C10 57.63(12)
Ru1 P1 C7 C10 -85.74(10)
O3 P1 C7 C9 43.60(12)
C11 P1 C7 C9 -64.93(12)
Ru1 P1 C7 C9 151.69(9)
O3 P1 C7 C8 -74.93(11)
C11 P1 C7 C8 176.53(10)
Ru1 P1 C7 C8 33.16(12)
O3 P1 C11 C14 -67.17(12)
C7 P1 C11 C14 38.20(13)
Ru1 P1 C11 C14 -177.25(9)
O3 P1 C11 C13 52.43(11)
C7 P1 C11 C13 157.81(10)
Ru1 P1 C11 C13 -57.65(11)
O3 P1 C11 C12 169.39(9)
C7 P1 C11 C12 -85.24(11)
Ru1 P1 C11 C12 59.31(10)
O5 P2 C16 C19 159.92(11)
C20 P2 C16 C19 52.22(12)
Ru1 P2 C16 C19 -77.84(11)
O5 P2 C16 C18 -79.70(11)
C20 P2 C16 C18 172.60(10)
Ru1 P2 C16 C18 42.54(11)
O5 P2 C16 C17 35.93(12)
C20 P2 C16 C17 -71.77(12)
Ru1 P2 C16 C17 158.17(9)
O5 P2 C20 C23 175.82(10)
C16 P2 C20 C23 -77.69(12)
Ru1 P2 C20 C23 54.65(12)
O5 P2 C20 C21 -60.86(12)
C16 P2 C20 C21 45.63(13)
Ru1 P2 C20 C21 177.97(10)
O5 P2 C20 C22 56.55(11)
C16 P2 C20 C22 163.03(10)
Ru1 P2 C20 C22 -64.62(11)
